data_7117302
loop_
_publ_author_name
'Kegong Ji'
'Xiang Liu'
'Bowen Du'
'Fang Yang'
'Jinming Gao'

_publ_section_title
;
 Gold-catalyzed selective oxidation of 4-oxahepta-1,6-diynes to
 2H-pyran-3(6H)-ones and chromen-3(4H)-ones via beta-gold vinyl cation
 intermediates
;
_journal_name_full Chem.Commun.
_journal_page_first 10318
_journal_paper_doi 10.1039/C5cc02952J
_journal_volume 51
_journal_year 2015
_chemical_formula_moiety 'C20 H18 O2'
_chemical_formula_sum 'C20 H18 O2'
_chemical_formula_weight 290.34
_chemical_name_systematic
;
 ? 
;
_space_group_crystal_system orthorhombic
_space_group_IT_number 61
_space_group_name_Hall '-P 2ac 2ab'
_space_group_name_H-M_alt 'P b c a'
_symmetry_space_group_name_Hall '-P 2ac 2ab'
_symmetry_space_group_name_H-M 'P b c a'
_atom_sites_solution_hydrogens geom
_atom_sites_solution_primary iterative
_atom_sites_solution_secondary difmap
_audit_creation_date 2015-04-03
_audit_creation_method
;
Olex2 1.2
(compiled 2014.11.28 svn.r3106 for OlexSys, GUI svn.r4959)
;
_audit_update_record
;
2015-04-10 deposited with the CCDC.
2015-05-13 downloaded from the CCDC.
;
_cell_angle_alpha 90.00
_cell_angle_beta 90.00
_cell_angle_gamma 90.00
_cell_formula_units_Z 8
_cell_length_a 15.2594(7)
_cell_length_b 10.4298(5)
_cell_length_c 19.4355(9)
_cell_measurement_reflns_used 1844
_cell_measurement_temperature 293.51(10)
_cell_measurement_theta_max 23.9870
_cell_measurement_theta_min 3.9310
_cell_volume 3093.2(3)
_computing_cell_refinement
;
CrysAlisPro, Agilent Technologies,
Version 1.171.37.33 (release 27-03-2014 CrysAlis171 .NET)
(compiled Mar 27 2014,17:12:48)
;
_computing_data_collection
;
CrysAlisPro, Agilent Technologies,
Version 1.171.37.33 (release 27-03-2014 CrysAlis171 .NET)
(compiled Mar 27 2014,17:12:48)
;
_computing_data_reduction
;
CrysAlisPro, Agilent Technologies,
Version 1.171.37.33 (release 27-03-2014 CrysAlis171 .NET)
(compiled Mar 27 2014,17:12:48)
;
_computing_molecular_graphics 'Olex2 (Dolomanov et al., 2009)'
_computing_publication_material 'Olex2 (Dolomanov et al., 2009)'
_computing_structure_refinement 'ShelXL (Sheldrick, 2008)'
_computing_structure_solution
;
Superflip (Palatinus & Chapuis, 2007;Palatinus & van der Lee, 2008;
Palatinus et al., 2012)
;
_diffrn_ambient_environment air
_diffrn_ambient_temperature 293.51(10)
_diffrn_detector 'CCD plate'
_diffrn_detector_area_resol_mean 16.0733
_diffrn_detector_type Eos
_diffrn_measured_fraction_theta_full 0.998
_diffrn_measured_fraction_theta_max 0.998
_diffrn_measurement_details
;
  1 omega  -13.00   94.00   1.0000    5.0000
omega____ theta____ kappa____ phi______ frames
    -       20.7416   19.0000 -120.0000 107

  2 omega  -12.00   37.00   1.0000    5.0000
omega____ theta____ kappa____ phi______ frames
    -       20.7416  -57.0000 -120.0000 49
;
_diffrn_measurement_device 'four-circle diffractometer'
_diffrn_measurement_device_type 'SuperNova, Dual, Cu at zero, Eos'
_diffrn_measurement_method '\w scans'
_diffrn_orient_matrix_UB_11 -0.0345108000
_diffrn_orient_matrix_UB_12 -0.0456064000
_diffrn_orient_matrix_UB_13 0.0012926000
_diffrn_orient_matrix_UB_21 -0.0284996000
_diffrn_orient_matrix_UB_22 0.0473149000
_diffrn_orient_matrix_UB_23 0.0135082000
_diffrn_orient_matrix_UB_31 -0.0126385000
_diffrn_orient_matrix_UB_32 0.0172673000
_diffrn_orient_matrix_UB_33 -0.0338924000
_diffrn_radiation_monochromator mirror
_diffrn_radiation_probe x-ray
_diffrn_radiation_type MoK\a
_diffrn_radiation_wavelength 0.71073
_diffrn_reflns_av_R_equivalents 0.0368
_diffrn_reflns_av_unetI/netI 0.0476
_diffrn_reflns_limit_h_max 13
_diffrn_reflns_limit_h_min -18
_diffrn_reflns_limit_k_max 7
_diffrn_reflns_limit_k_min -12
_diffrn_reflns_limit_l_max 20
_diffrn_reflns_limit_l_min -23
_diffrn_reflns_number 8066
_diffrn_reflns_theta_full 25.50
_diffrn_reflns_theta_max 26.02
_diffrn_reflns_theta_min 3.39
_diffrn_source 'SuperNova (Mo) X-ray Source'
_exptl_absorpt_coefficient_mu 0.079
_exptl_absorpt_correction_T_max 1.00000
_exptl_absorpt_correction_T_min 0.68569
_exptl_absorpt_correction_type multi-scan
_exptl_absorpt_process_details
;
CrysAlisPro, Agilent Technologies,
Version 1.171.37.33 (release 27-03-2014 CrysAlis171 .NET)
(compiled Mar 27 2014,17:12:48)
Empirical absorption correction using spherical harmonics,
 implemented in SCALE3 ABSPACK scaling algorithm.
;
_exptl_crystal_colour 'clear light colourless'
_exptl_crystal_colour_lustre clear
_exptl_crystal_colour_modifier light
_exptl_crystal_colour_primary colourless
_exptl_crystal_density_diffrn 1.247
_exptl_crystal_density_method 'not measured'
_exptl_crystal_description block
_exptl_crystal_F_000 1232
_exptl_crystal_size_max 0.35
_exptl_crystal_size_mid 0.32
_exptl_crystal_size_min 0.31
_refine_diff_density_max 0.206
_refine_diff_density_min -0.207
_refine_diff_density_rms 0.045
_refine_ls_extinction_method none
_refine_ls_goodness_of_fit_ref 1.069
_refine_ls_hydrogen_treatment constr
_refine_ls_matrix_type full
_refine_ls_number_parameters 199
_refine_ls_number_reflns 3032
_refine_ls_number_restraints 0
_refine_ls_restrained_S_all 1.069
_refine_ls_R_factor_all 0.0820
_refine_ls_R_factor_gt 0.0536
_refine_ls_shift/su_max 0.000
_refine_ls_shift/su_mean 0.000
_refine_ls_structure_factor_coef Fsqd
_refine_ls_weighting_details 'calc w=1/[\s^2^(Fo^2^)+(0.0521P)^2^+0.4024P] where P=(Fo^2^+2Fc^2^)/3'
_refine_ls_weighting_scheme calc
_refine_ls_wR_factor_gt 0.1186
_refine_ls_wR_factor_ref 0.1393
_reflns_number_gt 2077
_reflns_number_total 3032
_reflns_threshold_expression >2sigma(I)
_cod_data_source_file c5cc02952j2.cif
_cod_data_source_block qiuyf_69b
_cod_database_code 7117302
_reflns_odcompleteness_completeness 99.55
_reflns_odcompleteness_iscentric 1
_reflns_odcompleteness_theta 26.32
_olex2_refinement_description
;
1. Fixed Uiso
 At 1.2 times of:
  All C(H) groups, All C(H,H) groups
2.a Ternary CH refined with riding coordinates:
 C1(H1)
2.b Secondary CH2 refined with riding coordinates:
 C3(H3A,H3B), C2(H2A,H2B), C12(H12A,H12B), C14(H14A,H14B)
2.c Aromatic/amide H refined with riding coordinates:
 C19(H19), C7(H7), C8(H8), C20(H20), C18(H18), C5(H5), C17(H17), C6(H6),
 C16(H16)
;
_olex2_date_sample_data_collection 2015-04-02
_olex2_submission_special_instructions 'No special instructions were received'

loop_
_space_group_symop_id
_space_group_symop_operation_xyz
1 'x, y, z'
2 '-x+1/2, -y, z+1/2'
3 'x+1/2, -y+1/2, -z'
4 '-x, y+1/2, -z+1/2'
5 '-x, -y, -z'
6 'x-1/2, y, -z-1/2'
7 '-x-1/2, y-1/2, z'
8 'x, -y-1/2, z-1/2'

loop_
_atom_site_label
_atom_site_type_symbol
_atom_site_fract_x
_atom_site_fract_y
_atom_site_fract_z
_atom_site_U_iso_or_equiv
_atom_site_adp_type
_atom_site_occupancy
_atom_site_calc_flag
_atom_site_disorder_assembly
_atom_site_disorder_group
_atom_site_refinement_flags_posn
O2 O 0.68260(12) 0.29627(17) 0.44149(8) 0.0796(5) Uani 1 d . . .
O1 O 0.74893(9) 0.56009(14) 0.33834(7) 0.0562(4) Uani 1 d . . .
C19 C 0.37039(15) 0.3349(2) 0.44992(10) 0.0552(6) Uani 1 d . . .
H19 H 0.3763 0.2685 0.4815 0.066 Uiso 1 calc . . R
C7 C 0.44496(15) 0.9232(2) 0.43091(11) 0.0550(6) Uani 1 d . . .
H7 H 0.4155 0.9587 0.4682 0.066 Uiso 1 calc . . R
C3 C 0.57587(14) 0.7600(2) 0.25591(10) 0.0502(5) Uani 1 d . . .
H3A H 0.5813 0.8263 0.2212 0.060 Uiso 1 calc . . R
H3B H 0.5385 0.6932 0.2373 0.060 Uiso 1 calc . . R
C2 C 0.66636(14) 0.7035(2) 0.26971(10) 0.0545(6) Uani 1 d . . .
H2A H 0.6817 0.6451 0.2328 0.065 Uiso 1 calc . . R
H2B H 0.7094 0.7719 0.2704 0.065 Uiso 1 calc . . R
C8 C 0.45348(14) 0.79127(19) 0.42534(9) 0.0447(5) Uani 1 d . . .
H8 H 0.4288 0.7388 0.4588 0.054 Uiso 1 calc . . R
C20 C 0.44155(14) 0.41254(18) 0.43470(9) 0.0454(5) Uani 1 d . . .
H20 H 0.4947 0.3982 0.4567 0.055 Uiso 1 calc . . R
C18 C 0.29108(16) 0.3558(2) 0.41832(11) 0.0613(6) Uani 1 d . . .
H18 H 0.2435 0.3031 0.4280 0.074 Uiso 1 calc . . R
C5 C 0.52251(16) 0.9486(2) 0.32529(11) 0.0559(6) Uani 1 d . . .
H5 H 0.5452 1.0022 0.2914 0.067 Uiso 1 calc . . R
C17 C 0.28244(15) 0.4554(2) 0.37215(11) 0.0618(6) Uani 1 d . . .
H17 H 0.2287 0.4702 0.3511 0.074 Uiso 1 calc . . R
C6 C 0.48051(16) 1.0019(2) 0.38072(11) 0.0604(6) Uani 1 d . . .
H6 H 0.4759 1.0906 0.3846 0.072 Uiso 1 calc . . R
C4 C 0.53213(13) 0.81636(17) 0.31834(9) 0.0422(5) Uani 1 d . . .
C16 C 0.35304(14) 0.5333(2) 0.35690(10) 0.0489(5) Uani 1 d . . .
H16 H 0.3459 0.6010 0.3262 0.059 Uiso 1 calc . . R
C12 C 0.61467(14) 0.40484(18) 0.34623(10) 0.0496(5) Uani 1 d . . .
H12A H 0.5639 0.3516 0.3554 0.060 Uiso 1 calc . . R
H12B H 0.6369 0.3840 0.3008 0.060 Uiso 1 calc . . R
C13 C 0.68409(15) 0.3827(2) 0.39965(11) 0.0548(6) Uani 1 d . . .
C1 C 0.66905(13) 0.63217(19) 0.33781(9) 0.0444(5) Uani 1 d . . .
H1 H 0.6716 0.6955 0.3750 0.053 Uiso 1 calc . . R
C15 C 0.43476(13) 0.51201(17) 0.38682(9) 0.0389(5) Uani 1 d . . .
C14 C 0.75542(15) 0.4825(2) 0.39812(11) 0.0602(6) Uani 1 d . . .
H14A H 0.7510 0.5362 0.4387 0.072 Uiso 1 calc . . R
H14B H 0.8121 0.4405 0.3989 0.072 Uiso 1 calc . . R
C9 C 0.49838(12) 0.73590(17) 0.37031(8) 0.0377(5) Uani 1 d . . .
C11 C 0.59024(13) 0.54571(17) 0.35017(9) 0.0397(5) Uani 1 d . . .
C10 C 0.51162(13) 0.59360(17) 0.36796(8) 0.0380(5) Uani 1 d . . .

loop_
_atom_site_aniso_label
_atom_site_aniso_U_11
_atom_site_aniso_U_22
_atom_site_aniso_U_33
_atom_site_aniso_U_23
_atom_site_aniso_U_13
_atom_site_aniso_U_12
O2 0.0744(13) 0.0770(11) 0.0872(11) 0.0281(10) 0.0111(10) 0.0231(10)
O1 0.0363(8) 0.0635(9) 0.0689(9) 0.0024(7) 0.0083(7) 0.0069(7)
C19 0.0588(16) 0.0488(12) 0.0580(12) 0.0096(9) 0.0075(11) -0.0046(11)
C7 0.0537(14) 0.0528(13) 0.0584(12) -0.0130(10) -0.0033(11) 0.0140(11)
C3 0.0573(14) 0.0495(12) 0.0437(10) 0.0069(9) -0.0004(10) -0.0035(11)
C2 0.0517(14) 0.0562(12) 0.0557(12) 0.0033(10) 0.0098(11) -0.0045(11)
C8 0.0420(12) 0.0459(11) 0.0461(10) 0.0011(8) -0.0037(9) 0.0065(10)
C20 0.0464(13) 0.0430(11) 0.0469(10) 0.0032(8) -0.0021(9) 0.0002(10)
C18 0.0479(15) 0.0617(14) 0.0743(14) 0.0001(12) 0.0101(12) -0.0146(12)
C5 0.0599(16) 0.0434(12) 0.0644(13) 0.0101(10) -0.0024(12) 0.0015(11)
C17 0.0381(13) 0.0746(15) 0.0726(14) 0.0085(12) -0.0020(11) -0.0028(12)
C6 0.0703(18) 0.0371(11) 0.0738(14) -0.0035(10) -0.0066(13) 0.0065(11)
C4 0.0411(12) 0.0387(10) 0.0468(10) 0.0023(8) -0.0081(9) 0.0006(9)
C16 0.0380(12) 0.0509(12) 0.0577(12) 0.0079(9) -0.0007(10) 0.0028(10)
C12 0.0461(13) 0.0419(11) 0.0608(12) -0.0054(9) 0.0059(10) 0.0059(10)
C13 0.0482(14) 0.0555(13) 0.0607(12) 0.0010(11) 0.0107(11) 0.0228(11)
C1 0.0350(11) 0.0449(11) 0.0532(11) -0.0018(9) 0.0040(9) 0.0034(9)
C15 0.0385(12) 0.0383(10) 0.0398(9) -0.0026(8) 0.0028(8) 0.0014(9)
C14 0.0408(13) 0.0683(15) 0.0714(14) -0.0007(12) -0.0037(11) 0.0173(12)
C9 0.0333(10) 0.0370(10) 0.0429(10) 0.0014(8) -0.0055(8) 0.0016(8)
C11 0.0375(11) 0.0372(10) 0.0445(10) -0.0001(8) -0.0014(9) 0.0034(9)
C10 0.0364(11) 0.0373(10) 0.0402(9) 0.0023(7) -0.0025(8) 0.0016(9)

loop_
_atom_type_symbol
_atom_type_description
_atom_type_scat_dispersion_real
_atom_type_scat_dispersion_imag
_atom_type_scat_source
C C 0.0033 0.0016 'International Tables Vol C Tables 4.2.6.8 and 6.1.1.4'
H H 0.0000 0.0000 'International Tables Vol C Tables 4.2.6.8 and 6.1.1.4'
O O 0.0106 0.0060 'International Tables Vol C Tables 4.2.6.8 and 6.1.1.4'

loop_
_geom_angle_atom_site_label_1
_geom_angle_atom_site_label_2
_geom_angle_atom_site_label_3
_geom_angle
_geom_angle_site_symmetry_1
_geom_angle_site_symmetry_3
C14 O1 C1 111.38(15) . .
C20 C19 H19 120.0 . .
C18 C19 H19 120.0 . .
C18 C19 C20 120.10(19) . .
C8 C7 H7 120.1 . .
C6 C7 H7 120.1 . .
C6 C7 C8 119.78(19) . .
H3A C3 H3B 107.6 . .
C2 C3 H3A 108.7 . .
C2 C3 H3B 108.7 . .
C4 C3 H3A 108.7 . .
C4 C3 H3B 108.7 . .
C4 C3 C2 114.25(16) . .
C3 C2 H2A 109.3 . .
C3 C2 H2B 109.3 . .
H2A C2 H2B 108.0 . .
C1 C2 C3 111.54(16) . .
C1 C2 H2A 109.3 . .
C1 C2 H2B 109.3 . .
C7 C8 H8 119.4 . .
C7 C8 C9 121.12(19) . .
C9 C8 H8 119.4 . .
C19 C20 H20 119.4 . .
C19 C20 C15 121.18(19) . .
C15 C20 H20 119.4 . .
C19 C18 H18 120.2 . .
C19 C18 C17 119.6(2) . .
C17 C18 H18 120.2 . .
C6 C5 H5 119.1 . .
C6 C5 C4 121.8(2) . .
C4 C5 H5 119.1 . .
C18 C17 H17 119.7 . .
C18 C17 C16 120.5(2) . .
C16 C17 H17 119.7 . .
C7 C6 H6 120.2 . .
C5 C6 C7 119.7(2) . .
C5 C6 H6 120.2 . .
C5 C4 C3 120.77(17) . .
C5 C4 C9 118.75(18) . .
C9 C4 C3 120.47(16) . .
C17 C16 H16 119.5 . .
C17 C16 C15 120.95(19) . .
C15 C16 H16 119.5 . .
H12A C12 H12B 108.6 . .
C13 C12 H12A 110.4 . .
C13 C12 H12B 110.4 . .
C13 C12 C11 106.70(16) . .
C11 C12 H12A 110.4 . .
C11 C12 H12B 110.4 . .
O2 C13 C12 124.3(2) . .
O2 C13 C14 122.7(2) . .
C12 C13 C14 112.95(18) . .
O1 C1 C2 106.64(15) . .
O1 C1 H1 108.3 . .
O1 C1 C11 111.12(15) . .
C2 C1 H1 108.3 . .
C2 C1 C11 113.96(16) . .
C11 C1 H1 108.3 . .
C20 C15 C10 121.86(18) . .
C16 C15 C20 117.55(19) . .
C16 C15 C10 120.59(16) . .
O1 C14 C13 111.08(18) . .
O1 C14 H14A 109.4 . .
O1 C14 H14B 109.4 . .
C13 C14 H14A 109.4 . .
C13 C14 H14B 109.4 . .
H14A C14 H14B 108.0 . .
C8 C9 C4 118.81(17) . .
C8 C9 C10 119.97(16) . .
C4 C9 C10 121.21(16) . .
C12 C11 C1 111.80(17) . .
C10 C11 C12 126.28(18) . .
C10 C11 C1 121.69(16) . .
C15 C10 C9 116.78(16) . .
C11 C10 C15 123.48(17) . .
C11 C10 C9 119.73(18) . .

loop_
_geom_bond_atom_site_label_1
_geom_bond_atom_site_label_2
_geom_bond_distance
_geom_bond_site_symmetry_2
O2 C13 1.214(2) .
O1 C1 1.432(2) .
O1 C14 1.419(2) .
C19 H19 0.9300 .
C19 C20 1.387(3) .
C19 C18 1.375(3) .
C7 H7 0.9300 .
C7 C8 1.386(3) .
C7 C6 1.386(3) .
C3 H3A 0.9700 .
C3 H3B 0.9700 .
C3 C2 1.525(3) .
C3 C4 1.505(3) .
C2 H2A 0.9700 .
C2 H2B 0.9700 .
C2 C1 1.519(2) .
C8 H8 0.9300 .
C8 C9 1.395(3) .
C20 H20 0.9300 .
C20 C15 1.397(2) .
C18 H18 0.9300 .
C18 C17 1.379(3) .
C5 H5 0.9300 .
C5 C6 1.371(3) .
C5 C4 1.394(3) .
C17 H17 0.9300 .
C17 C16 1.382(3) .
C6 H6 0.9300 .
C4 C9 1.411(2) .
C16 H16 0.9300 .
C16 C15 1.394(3) .
C12 H12A 0.9700 .
C12 H12B 0.9700 .
C12 C13 1.501(3) .
C12 C11 1.518(3) .
C13 C14 1.506(3) .
C1 H1 0.9800 .
C1 C11 1.522(3) .
C15 C10 1.495(3) .
C14 H14A 0.9700 .
C14 H14B 0.9700 .
C9 C10 1.499(3) .
C11 C10 1.345(3) .

loop_
_geom_torsion_atom_site_label_1
_geom_torsion_atom_site_label_2
_geom_torsion_atom_site_label_3
_geom_torsion_atom_site_label_4
_geom_torsion
_geom_torsion_site_symmetry_1
_geom_torsion_site_symmetry_2
_geom_torsion_site_symmetry_3
_geom_torsion_site_symmetry_4
O2 C13 C14 O1 171.09(19) . . . .
O1 C1 C11 C12 -10.8(2) . . . .
O1 C1 C11 C10 164.04(16) . . . .
C19 C20 C15 C16 2.4(3) . . . .
C19 C20 C15 C10 -177.77(17) . . . .
C19 C18 C17 C16 0.7(3) . . . .
C7 C8 C9 C4 -2.7(3) . . . .
C7 C8 C9 C10 176.03(19) . . . .
C3 C2 C1 O1 167.34(17) . . . .
C3 C2 C1 C11 44.4(2) . . . .
C3 C4 C9 C8 -176.07(17) . . . .
C3 C4 C9 C10 5.2(3) . . . .
C2 C3 C4 C5 108.7(2) . . . .
C2 C3 C4 C9 -72.7(2) . . . .
C2 C1 C11 C12 109.69(18) . . . .
C2 C1 C11 C10 -75.5(2) . . . .
C8 C7 C6 C5 1.1(3) . . . .
C8 C9 C10 C15 43.3(2) . . . .
C8 C9 C10 C11 -136.01(19) . . . .
C20 C19 C18 C17 -0.8(3) . . . .
C20 C15 C10 C9 -129.97(18) . . . .
C20 C15 C10 C11 49.3(3) . . . .
C18 C19 C20 C15 -0.7(3) . . . .
C18 C17 C16 C15 1.1(3) . . . .
C5 C4 C9 C8 2.6(3) . . . .
C5 C4 C9 C10 -176.12(19) . . . .
C17 C16 C15 C20 -2.5(3) . . . .
C17 C16 C15 C10 177.61(18) . . . .
C6 C7 C8 C9 0.8(3) . . . .
C6 C5 C4 C3 178.0(2) . . . .
C6 C5 C4 C9 -0.7(3) . . . .
C4 C3 C2 C1 39.9(2) . . . .
C4 C5 C6 C7 -1.2(4) . . . .
C4 C9 C10 C15 -137.99(18) . . . .
C4 C9 C10 C11 42.7(3) . . . .
C16 C15 C10 C9 49.9(2) . . . .
C16 C15 C10 C11 -130.8(2) . . . .
C12 C13 C14 O1 -11.0(2) . . . .
C12 C11 C10 C15 -0.1(3) . . . .
C12 C11 C10 C9 179.14(16) . . . .
C13 C12 C11 C1 58.5(2) . . . .
C13 C12 C11 C10 -116.0(2) . . . .
C1 O1 C14 C13 63.8(2) . . . .
C1 C11 C10 C15 -174.21(15) . . . .
C1 C11 C10 C9 5.1(3) . . . .
C14 O1 C1 C2 -176.05(16) . . . .
C14 O1 C1 C11 -51.3(2) . . . .
C11 C12 C13 O2 130.9(2) . . . .
C11 C12 C13 C14 -46.9(2) . . . .
